data_1559573
loop_
_publ_author_name
'Zheng, Handou'
'Zhong, Liu'
'Du, Cheng'
'Du, Wenbo'
'Cheung, Chi Shing'
'Ruan, Jingjing'
'Gao, Haiyang'

_publ_section_title
;
 Combining hydrogen bonding interactions with steric and electronic
 modifications for thermally robust \a-diimine palladium catalysts toward
 ethylene (co)polymerization
;
_journal_issue 1
_journal_name_full 'Catalysis Science &amp; Technology'
_journal_page_first 124
_journal_page_last 135
_journal_paper_doi 10.1039/D0CY01617A
_journal_volume 11
_journal_year 2021
_chemical_formula_moiety 'C43 H48 I2 N3 Pd, C32 H12 B F24, 0.5(C6 H14)'
_chemical_formula_sum 'C78 H67 B F24 I2 N3 Pd'
_chemical_formula_weight 1873.35
_space_group_crystal_system triclinic
_space_group_IT_number 2
_space_group_name_Hall '-P 1'
_space_group_name_H-M_alt 'P -1'
_atom_sites_solution_hydrogens geom
_atom_sites_solution_primary dual
_audit_creation_date 2020-03-17
_audit_creation_method
;
Olex2 1.2
(compiled 2016.09.09 svn.r3337 for OlexSys, GUI svn.r5227)
;
_audit_update_record
;
2020-08-04 deposited with the CCDC.	2020-10-27 downloaded from the CCDC.
;
_cell_angle_alpha 98.154(2)
_cell_angle_beta 96.070(2)
_cell_angle_gamma 99.498(2)
_cell_formula_units_Z 2
_cell_length_a 13.0060(4)
_cell_length_b 16.8630(5)
_cell_length_c 19.2164(6)
_cell_measurement_reflns_used 11767
_cell_measurement_temperature 150.00(10)
_cell_measurement_theta_max 73.8920
_cell_measurement_theta_min 3.8000
_cell_volume 4078.6(2)
_computing_cell_refinement 'CrysAlisPro 1.171.39.46 (Rigaku OD, 2018)'
_computing_data_collection 'CrysAlisPro 1.171.39.46 (Rigaku OD, 2018)'
_computing_data_reduction 'CrysAlisPro 1.171.39.46 (Rigaku OD, 2018)'
_computing_molecular_graphics 'Olex2 (Dolomanov et al., 2009)'
_computing_publication_material 'Olex2 (Dolomanov et al., 2009)'
_computing_structure_refinement 'ShelXL (Sheldrick, 2015)'
_computing_structure_solution 'ShelXT (Sheldrick, 2015)'
_diffrn_ambient_environment N~2~
_diffrn_ambient_temperature 150.00(10)
_diffrn_detector 'CCD plate'
_diffrn_detector_area_resol_mean 5.2913
_diffrn_detector_type AtlasS2
_diffrn_measured_fraction_theta_full 0.986
_diffrn_measured_fraction_theta_max 0.946
_diffrn_measurement_details
;
List of Runs (angles in degrees, time in seconds):

  # Type    Start    End  Width  t~exp~   \w     \q     \k     \f   Frames
#--------------------------------------------------------------------------
  1  \w    -66.00  29.00   1.00    1.90    --  -41.14  38.00 120.00   95
  2  \w    -74.00  24.00   1.00    1.90    --  -41.14  77.00-150.00   98
  3  \w   -115.00 -17.00   1.00    1.90    --  -41.14 -38.00 -60.00   98
  4  \w     49.00 118.00   1.00    7.65    --  107.79-125.00-120.00   69
  5  \w     39.00 131.00   1.00    7.65    --  107.79 -30.00 -60.00   92
  6  \w     82.00 178.00   1.00    7.65    --  107.79  45.00 -30.00   96
  7  \w    102.00 160.00   1.00    7.65    --  107.79 125.00-120.00   58
  8  \w     32.00 139.00   1.00    7.65    --  107.79 -77.00-120.00  107
  9  \w     39.00 118.00   1.00    7.65    --  107.79-125.00 120.00   79
 10  \w    103.00 165.00   1.00    7.65    --  107.79 125.00 -90.00   62
 11  \w     32.00 135.00   1.00    7.65    --  107.79 -15.00 150.00  103
;
_diffrn_measurement_device 'four-circle diffractometer'
_diffrn_measurement_device_type 'SuperNova, Dual, Cu at home/near, AtlasS2'
_diffrn_measurement_method '\w scans'
_diffrn_orient_matrix_type 'CrysAlisPro convention (1999,Acta A55,543-557)'
_diffrn_orient_matrix_UB_11 -0.0561516000
_diffrn_orient_matrix_UB_12 0.0738191000
_diffrn_orient_matrix_UB_13 0.0043169000
_diffrn_orient_matrix_UB_21 0.0187509000
_diffrn_orient_matrix_UB_22 0.0090358000
_diffrn_orient_matrix_UB_23 -0.0765424000
_diffrn_orient_matrix_UB_31 -0.1057138000
_diffrn_orient_matrix_UB_32 -0.0572828000
_diffrn_orient_matrix_UB_33 -0.0282575000
_diffrn_radiation_monochromator mirror
_diffrn_radiation_probe x-ray
_diffrn_radiation_type CuK\a
_diffrn_radiation_wavelength 1.54184
_diffrn_reflns_av_R_equivalents 0.0476
_diffrn_reflns_av_unetI/netI 0.0677
_diffrn_reflns_Laue_measured_fraction_full 0.986
_diffrn_reflns_Laue_measured_fraction_max 0.946
_diffrn_reflns_limit_h_max 14
_diffrn_reflns_limit_h_min -16
_diffrn_reflns_limit_k_max 17
_diffrn_reflns_limit_k_min -21
_diffrn_reflns_limit_l_max 23
_diffrn_reflns_limit_l_min -23
_diffrn_reflns_number 24442
_diffrn_reflns_point_group_measured_fraction_full 0.986
_diffrn_reflns_point_group_measured_fraction_max 0.946
_diffrn_reflns_theta_full 67.684
_diffrn_reflns_theta_max 74.319
_diffrn_reflns_theta_min 3.847
_diffrn_source 'micro-focus sealed X-ray tube'
_diffrn_source_type 'SuperNova (Cu) X-ray Source'
_exptl_absorpt_coefficient_mu 8.639
_exptl_absorpt_correction_T_max 1.00000
_exptl_absorpt_correction_T_min 0.44311
_exptl_absorpt_correction_type multi-scan
_exptl_absorpt_process_details
;
CrysAlisPro 1.171.39.46 (Rigaku Oxford Diffraction, 2018)
Empirical absorption correction using spherical harmonics,
 implemented in SCALE3 ABSPACK scaling algorithm.
;
_exptl_crystal_colour colourless
_exptl_crystal_colour_primary colourless
_exptl_crystal_density_diffrn 1.525
_exptl_crystal_description plate
_exptl_crystal_F_000 1858
_exptl_crystal_size_max 0.3
_exptl_crystal_size_mid 0.1
_exptl_crystal_size_min 0.05
_refine_diff_density_max 1.488
_refine_diff_density_min -1.068
_refine_diff_density_rms 0.145
_refine_ls_extinction_method none
_refine_ls_goodness_of_fit_ref 1.036
_refine_ls_hydrogen_treatment constr
_refine_ls_matrix_type full
_refine_ls_number_parameters 1028
_refine_ls_number_reflns 15742
_refine_ls_number_restraints 20
_refine_ls_restrained_S_all 1.043
_refine_ls_R_factor_all 0.0727
_refine_ls_R_factor_gt 0.0635
_refine_ls_shift/su_max 0.002
_refine_ls_shift/su_mean 0.000
_refine_ls_structure_factor_coef Fsqd
_refine_ls_weighting_details 'w=1/[\s^2^(Fo^2^)+(0.1097P)^2^+4.8869P] where P=(Fo^2^+2Fc^2^)/3'
_refine_ls_weighting_scheme calc
_refine_ls_wR_factor_gt 0.1706
_refine_ls_wR_factor_ref 0.1843
_reflns_Friedel_coverage 0.000
_reflns_number_gt 13387
_reflns_number_total 15742
_reflns_threshold_expression 'I > 2\s(I)'
_cod_data_source_file d0cy01617a2.cif
_cod_data_source_block 18121202
_cod_depositor_comments 'Adding full bibliography for 1559569--1559575.cif.'
_cod_database_code 1559573
_chemical_oxdiff_formula 'C H O N I Pd Cl B F'
_chemical_oxdiff_usercomment C3b
_shelx_space_group_comment
;
The symmetry employed for this shelxl refinement is uniquely defined
by the following loop, which should always be used as a source of
symmetry information in preference to the above space-group names.
They are only intended as comments.
;
_reflns_odcompleteness_completeness 98.64
_reflns_odcompleteness_iscentric 1
_reflns_odcompleteness_theta 66.97
_olex2_refinement_description
;
1. Fixed Uiso
 At 1.2 times of:
  All C(H) groups, All C(H,H) groups
 At 1.5 times of:
  All C(H,H,H) groups
2. Restrained distances
 F25-F23
 2.2 with sigma of 0.02
 C62-F25
 1.4 with sigma of 0.02
3. Rigid bond restraints
 F22, F25
 with sigma for 1-2 distances of 0.01 and sigma for 1-3 distances of 0.01
4. Uiso/Uaniso restraints and constraints
Uanis(F25) \\sim Ueq: with sigma of 0.1 and sigma for terminal atoms of 0.2
Uanis(F20) \\sim Ueq, Uanis(F26) \\sim Ueq: with sigma of 0.01 and sigma for
terminal atoms of 0.02
Uanis(F22) = Uanis(F25)
Uanis(F20) = Uanis(F26)
5. Others
 Sof(F20)=1-FVAR(1)
 Sof(F26)=FVAR(1)
 Fixed Sof: C76(0.5) H76A(0.5) H76B(0.5) H76C(0.5) C77(0.5) H77A(0.5)
 H77B(0.5) C78(0.5) H78A(0.5) H78B(0.5) C79(0.5) H79A(0.5) H79B(0.5) C80(0.5)
 H80A(0.5) H80B(0.5) C81(0.5) H81A(0.5) H81B(0.5) H81C(0.5) F22(0.8) F25(0.2)
6.a Ternary CH refined with riding coordinates:
 C12(H12), C20(H20), C46(H46), C51(H51), C63(H63), C69(H69)
6.b Secondary CH2 refined with riding coordinates:
 C77(H77A,H77B), C78(H78A,H78B), C79(H79A,H79B), C80(H80A,H80B)
6.c Aromatic/amide H refined with riding coordinates:
 C4(H4), C10(H10), C11(H11), C13(H13), C14(H14), C18(H18), C21(H21), C25(H25),
 C28(H28), C31(H31), C34(H34), C35(H35), C37(H37), C38(H38), C39(H39), C40(H40),
  C41(H41), C43(H43), C44(H44), C47(H47), C48(H48), C49(H49), C53(H53), C54(H54)
6.d Idealised Me refined as rotating group:
 C55(H55A,H55B,H55C), C57(H57A,H57B,H57C), C58(H58A,H58B,H58C), C59(H59A,H59B,
 H59C), C66(H66A,H66B,H66C), C67(H67A,H67B,H67C), C71(H71A,H71B,H71C), C72(H72A,
 H72B,H72C), C73(H73A,H73B,H73C), C75(H75A,H75B,H75C), C76(H76A,H76B,H76C),
 C81(H81A,H81B,H81C)
;
_shelx_shelxl_version_number 2014/7
_olex2_submission_special_instructions 'No special instructions were received'
_oxdiff_exptl_absorpt_empirical_details
;
Empirical correction (ABSPACK) includes:
- Absorption correction using spherical harmonics
- Frame scaling
;
_oxdiff_exptl_absorpt_empirical_full_max 2.118
_oxdiff_exptl_absorpt_empirical_full_min 0.650

loop_
_space_group_symop_operation_xyz
'x, y, z'
'-x, -y, -z'

loop_
_atom_site_label
_atom_site_type_symbol
_atom_site_fract_x
_atom_site_fract_y
_atom_site_fract_z
_atom_site_U_iso_or_equiv
_atom_site_adp_type
_atom_site_occupancy
_atom_site_site_symmetry_order
_atom_site_calc_flag
_atom_site_refinement_flags_posn
_atom_site_refinement_flags_adp
_atom_site_refinement_flags_occupancy
_atom_site_disorder_assembly
_atom_site_disorder_group
I1 I 0.20905(3) 1.19515(2) 0.44244(2) 0.03922(11) Uani 1 1 d . . . . .
Pd1 Pd -0.01487(3) 0.83124(2) 0.22393(2) 0.02935(11) Uani 1 1 d . . . . .
I2 I 0.54418(3) 0.86712(3) 0.25822(2) 0.05040(13) Uani 1 1 d . . . . .
N2 N 0.1421(3) 0.8185(2) 0.2652(2) 0.0262(8) Uani 1 1 d . . . . .
F1 F 0.6045(4) 0.7470(3) 1.0608(3) 0.0800(16) Uani 1 1 d . . . . .
F2 F 0.6706(4) 0.6318(3) 0.6318(3) 0.0698(12) Uani 1 1 d . . . . .
N1 N 0.0538(3) 0.9510(2) 0.2604(2) 0.0244(7) Uani 1 1 d . . . . .
C1 C 0.3173(3) 0.9649(3) 0.3917(3) 0.0264(9) Uani 1 1 d . . . . .
C2 C 0.3381(4) 0.5775(3) 0.8470(3) 0.0266(9) Uani 1 1 d . . . . .
F3 F 0.7385(3) 0.7125(3) 0.7263(3) 0.0741(14) Uani 1 1 d . . . . .
C3 C 0.2722(3) 1.0341(3) 0.3855(3) 0.0255(9) Uani 1 1 d . . . . .
C4 C 0.3617(4) 0.9501(3) 0.4562(3) 0.0311(10) Uani 1 1 d . . . . .
H4 H 0.3902 0.9034 0.4593 0.037 Uiso 1 1 calc R . . . .
C5 C 0.0132(4) 1.0609(3) 0.1979(3) 0.0285(9) Uani 1 1 d . . . . .
F4 F 0.3765(5) 0.8927(3) 0.6614(3) 0.0804(16) Uani 1 1 d . . . . .
F5 F 0.4777(4) 0.8597(5) 0.5904(4) 0.112(3) Uani 1 1 d . . . . .
N3 N -0.0647(4) 0.7118(3) 0.1907(3) 0.0446(12) Uani 1 1 d . . . . .
F6 F 0.3195(5) 0.7987(3) 0.5777(3) 0.097(2) Uani 1 1 d . . . . .
C6 C 0.3687(4) 0.9658(3) 0.2730(2) 0.0260(9) Uani 1 1 d . . . . .
C7 C 0.3201(4) 1.0332(3) 0.2652(2) 0.0243(9) Uani 1 1 d . . . . .
C8 C 0.2018(4) 0.8878(3) 0.2874(2) 0.0243(9) Uani 1 1 d . . . . .
F7 F 0.6635(4) 0.5919(3) 0.7329(4) 0.0885(19) Uani 1 1 d . . . . .
C9 C 0.0051(3) 1.0215(3) 0.2570(2) 0.0247(9) Uani 1 1 d . . . . .
F8 F -0.0361(5) 0.5949(4) 0.9323(4) 0.0918(19) Uani 1 1 d . . . . .
F9 F 0.6344(5) 0.8732(3) 1.0808(3) 0.0864(18) Uani 1 1 d . . . . .
C10 C 0.4635(4) 0.7454(3) 0.9302(3) 0.0306(10) Uani 1 1 d . . . . .
H10 H 0.5017 0.7039 0.9210 0.037 Uiso 1 1 calc R . . . .
C11 C 0.1497(4) 0.6361(3) 0.7281(3) 0.0313(10) Uani 1 1 d . . . . .
H11 H 0.1923 0.6311 0.6923 0.038 Uiso 1 1 calc R . . . .
C12 C 0.3172(4) 0.9102(3) 0.3199(3) 0.0264(9) Uani 1 1 d . . . . .
H12 H 0.3506 0.8628 0.3243 0.032 Uiso 1 1 calc R . . . .
C13 C 0.3556(4) 1.0888(3) 0.2224(3) 0.0297(10) Uani 1 1 d . . . . .
H13 H 0.3223 1.1327 0.2170 0.036 Uiso 1 1 calc R . . . .
C14 C 0.3347(4) 0.5632(3) 0.9170(3) 0.0318(10) Uani 1 1 d . . . . .
H14 H 0.3301 0.6060 0.9521 0.038 Uiso 1 1 calc R . . . .
C15 C 0.2733(4) 1.0891(3) 0.4466(3) 0.0285(9) Uani 1 1 d . . . . .
C16 C 0.1752(4) 0.7415(3) 0.2669(3) 0.0254(9) Uani 1 1 d . . . . .
C17 C 0.4350(4) 0.7680(3) 0.6683(3) 0.0295(9) Uani 1 1 d . . . . .
C18 C 0.5269(4) 0.7379(3) 0.6606(3) 0.0323(10) Uani 1 1 d . . . . .
H18 H 0.5696 0.7536 0.6272 0.039 Uiso 1 1 calc R . . . .
F10 F -0.0221(5) 0.7200(4) 0.9358(3) 0.0876(17) Uani 1 1 d . . . . .
C19 C 0.3669(4) 0.7399(3) 0.8894(3) 0.0279(9) Uani 1 1 d . . . . .
C20 C 0.2306(4) 1.0397(3) 0.3095(3) 0.0253(9) Uani 1 1 d . . . . .
H20 H 0.1999 1.0885 0.3056 0.030 Uiso 1 1 calc R . . . .
C21 C 0.3713(4) 0.7436(3) 0.7181(3) 0.0263(9) Uani 1 1 d . . . . .
H21 H 0.3110 0.7658 0.7228 0.032 Uiso 1 1 calc R . . . .
C22 C 0.3944(4) 0.6873(3) 0.7612(3) 0.0263(9) Uani 1 1 d . . . . .
C23 C 0.2260(4) 0.7085(3) 0.2119(3) 0.0330(10) Uani 1 1 d . . . . .
F11 F 0.6847(4) 0.8125(6) 0.9916(3) 0.117(3) Uani 1 1 d . . . . .
C24 C 0.1413(4) 0.6978(3) 0.3190(3) 0.0323(10) Uani 1 1 d . . . . .
C25 C -0.0411(5) 1.1253(3) 0.1936(3) 0.0383(12) Uani 1 1 d . . . . .
H25 H -0.0383 1.1523 0.1547 0.046 Uiso 1 1 calc R . . . .
C26 C 0.1958(4) 0.6545(3) 0.7989(3) 0.0261(9) Uani 1 1 d . . . . .
C27 C 0.1521(4) 0.9609(3) 0.2836(2) 0.0243(9) Uani 1 1 d . . . . .
C28 C 0.3149(4) 0.8054(3) 0.9058(3) 0.0321(10) Uani 1 1 d . . . . .
H28 H 0.2507 0.8054 0.8793 0.039 Uiso 1 1 calc R . . . .
C29 C 0.4571(4) 0.9581(3) 0.2398(3) 0.0311(10) Uani 1 1 d . . . . .
C30 C 0.3556(5) 0.8706(3) 0.9600(4) 0.0411(13) Uani 1 1 d . . . . .
C31 C 0.4887(4) 0.6586(3) 0.7537(3) 0.0300(10) Uani 1 1 d . . . . .
H31 H 0.5087 0.6221 0.7822 0.036 Uiso 1 1 calc R . . . .
C32 C 0.0186(4) 0.6454(3) 0.8318(3) 0.0361(11) Uani 1 1 d . . . . .
C33 C 0.5530(4) 0.6836(3) 0.7044(3) 0.0339(10) Uani 1 1 d . . . . .
C34 C -0.1032(5) 1.1112(4) 0.3050(3) 0.0428(13) Uani 1 1 d . . . . .
H34 H -0.1415 1.1291 0.3404 0.051 Uiso 1 1 calc R . . . .
C35 C -0.0258(4) 0.6302(3) 0.7615(3) 0.0382(12) Uani 1 1 d . . . . .
H35 H -0.0982 0.6235 0.7492 0.046 Uiso 1 1 calc R . . . .
F12 F -0.1476(4) 0.6419(6) 0.8693(4) 0.126(3) Uani 1 1 d . . . . .
C36 C 0.5052(4) 0.8103(3) 0.9842(3) 0.0339(11) Uani 1 1 d . . . . .
C37 C 0.1278(4) 0.6578(3) 0.8500(3) 0.0302(10) Uani 1 1 d . . . . .
H37 H 0.1558 0.6685 0.8976 0.036 Uiso 1 1 calc R . . . .
C38 C 0.4414(5) 1.0776(3) 0.1877(3) 0.0365(11) Uani 1 1 d . . . . .
H38 H 0.4646 1.1137 0.1579 0.044 Uiso 1 1 calc R . . . .
C39 C 0.1634(5) 0.6190(3) 0.3170(3) 0.0421(13) Uani 1 1 d . . . . .
H39 H 0.1429 0.5888 0.3517 0.050 Uiso 1 1 calc R . . . .
C40 C 0.3626(4) 1.0076(4) 0.5168(3) 0.0362(11) Uani 1 1 d . . . . .
H40 H 0.3921 0.9992 0.5607 0.043 Uiso 1 1 calc R . . . .
C41 C 0.4517(5) 0.8732(3) 1.0003(3) 0.0391(12) Uani 1 1 d . . . . .
H41 H 0.4790 0.9161 1.0370 0.047 Uiso 1 1 calc R . . . .
C42 C -0.0506(4) 1.0459(3) 0.3124(3) 0.0324(10) Uani 1 1 d . . . . .
C43 C 0.3201(4) 1.0767(3) 0.5116(3) 0.0336(10) Uani 1 1 d . . . . .
H43 H 0.3227 1.1151 0.5519 0.040 Uiso 1 1 calc R . . . .
C44 C -0.0987(5) 1.1489(3) 0.2462(4) 0.0435(13) Uani 1 1 d . . . . .
H44 H -0.1353 1.1913 0.2420 0.052 Uiso 1 1 calc R . . . .
C45 C 0.0400(4) 0.6251(3) 0.7100(3) 0.0385(12) Uani 1 1 d . . . . .
C46 C 0.2534(5) 0.7539(3) 0.1516(3) 0.0413(12) Uani 1 1 d . . . . .
H46 H 0.2800 0.8112 0.1721 0.050 Uiso 1 1 calc R . . . .
F13 F 0.4036(6) 0.5325(5) 1.0579(3) 0.102(2) Uani 1 1 d . . . . .
C47 C 0.3427(4) 0.5099(3) 0.7964(3) 0.0332(10) Uani 1 1 d . . . . .
H47 H 0.3420 0.5161 0.7490 0.040 Uiso 1 1 calc R . . . .
F14 F 0.3580(9) 0.2972(3) 0.7809(4) 0.146(4) Uani 1 1 d . . . . .
C48 C 0.4935(4) 1.0135(4) 0.1969(3) 0.0393(12) Uani 1 1 d . . . . .
H48 H 0.5524 1.0076 0.1744 0.047 Uiso 1 1 calc R . . . .
C49 C 0.2152(5) 0.5858(3) 0.2644(4) 0.0468(14) Uani 1 1 d . . . . .
H49 H 0.2296 0.5336 0.2639 0.056 Uiso 1 1 calc R . . . .
C50 C 0.4033(4) 0.8270(3) 0.6226(3) 0.0349(11) Uani 1 1 d . . . . .
C51 C 0.0764(5) 1.0341(3) 0.1395(3) 0.0352(11) Uani 1 1 d . . . . .
H51 H 0.1357 1.0134 0.1618 0.042 Uiso 1 1 calc R . . . .
C52 C 0.3483(5) 0.4340(3) 0.8151(4) 0.0405(12) Uani 1 1 d . . . . .
C53 C 0.2455(5) 0.6294(3) 0.2128(3) 0.0434(13) Uani 1 1 d . . . . .
H53 H 0.2799 0.6059 0.1774 0.052 Uiso 1 1 calc R . . . .
C54 C 0.3449(5) 0.4208(3) 0.8837(4) 0.0453(14) Uani 1 1 d . . . . .
H54 H 0.3472 0.3695 0.8957 0.054 Uiso 1 1 calc R . . . .
F15 F 0.0293(9) 0.6647(5) 0.6000(4) 0.175(6) Uani 1 1 d . . . . .
C55 C 0.0111(5) 0.9640(4) 0.0852(3) 0.0438(13) Uani 1 1 d . . . . .
H55A H -0.0097 0.9181 0.1083 0.066 Uiso 1 1 calc GR . . . .
H55B H 0.0523 0.9488 0.0487 0.066 Uiso 1 1 calc GR . . . .
H55C H -0.0505 0.9811 0.0646 0.066 Uiso 1 1 calc GR . . . .
C56 C 0.3380(5) 0.4868(3) 0.9353(3) 0.0431(13) Uani 1 1 d . . . . .
C57 C -0.1569(5) 0.8518(4) 0.1851(4) 0.0519(16) Uani 1 1 d . . . . .
H57A H -0.1591 0.9087 0.1967 0.078 Uiso 1 1 calc GR . . . .
H57B H -0.2109 0.8205 0.2057 0.078 Uiso 1 1 calc GR . . . .
H57C H -0.1681 0.8358 0.1345 0.078 Uiso 1 1 calc GR . . . .
B1 B 0.3235(4) 0.6649(3) 0.8233(3) 0.0249(10) Uani 1 1 d . . . . .
F16 F 0.0163(8) 0.5447(5) 0.5982(4) 0.137(4) Uani 1 1 d . . . . .
F17 F -0.1050(5) 0.5998(9) 0.6232(4) 0.178(6) Uani 1 1 d . . . . .
C58 C 0.1215(5) 1.1030(4) 0.1034(3) 0.0473(14) Uani 1 1 d . . . . .
H58A H 0.0660 1.1183 0.0741 0.071 Uiso 1 1 calc GR . . . .
H58B H 0.1722 1.0858 0.0745 0.071 Uiso 1 1 calc GR . . . .
H58C H 0.1550 1.1488 0.1385 0.071 Uiso 1 1 calc GR . . . .
C59 C -0.1258(6) 0.9252(5) 0.3678(5) 0.0593(18) Uani 1 1 d . . . . .
H59A H -0.1941 0.9319 0.3481 0.089 Uiso 1 1 calc GR . . . .
H59B H -0.1303 0.9062 0.4124 0.089 Uiso 1 1 calc GR . . . .
H59C H -0.1003 0.8862 0.3357 0.089 Uiso 1 1 calc GR . . . .
C60 C -0.0489(5) 0.6489(4) 0.8895(4) 0.0519(16) Uani 1 1 d . . . . .
F18 F 0.2455(6) 0.4952(5) 1.0341(3) 0.111(2) Uani 1 1 d . . . . .
C61 C 0.6084(5) 0.8093(4) 1.0273(4) 0.0473(15) Uani 1 1 d . . . . .
C62 C 0.2912(7) 0.9349(4) 0.9755(5) 0.068(2) Uani 1 1 d D . . . .
C63 C -0.0502(5) 1.0069(4) 0.3794(3) 0.0425(13) Uani 1 1 d . . . . .
H63 H 0.0209 0.9967 0.3919 0.051 Uiso 1 1 calc R . . . .
C64 C 0.6540(5) 0.6533(4) 0.6988(4) 0.0491(15) Uani 1 1 d . . . . .
C65 C -0.0693(5) 0.6437(4) 0.1759(4) 0.0527(17) Uani 1 1 d . . . . .
F19 F 0.2909(10) 0.3539(6) 0.7061(5) 0.190(6) Uani 1 1 d . . . . .
C66 C -0.0773(5) 1.0629(5) 0.4432(3) 0.0526(16) Uani 1 1 d . . . . .
H66A H -0.0294 1.1142 0.4512 0.079 Uiso 1 1 calc GR . . . .
H66B H -0.0713 1.0375 0.4847 0.079 Uiso 1 1 calc GR . . . .
H66C H -0.1480 1.0719 0.4331 0.079 Uiso 1 1 calc GR . . . .
C67 C -0.0688(6) 0.5573(4) 0.1596(7) 0.080(3) Uani 1 1 d . . . . .
H67A H -0.0999 0.5373 0.1115 0.120 Uiso 1 1 calc GR . . . .
H67B H -0.1085 0.5291 0.1910 0.120 Uiso 1 1 calc GR . . . .
H67C H 0.0023 0.5482 0.1656 0.120 Uiso 1 1 calc GR . . . .
C68 C -0.0051(5) 0.6106(4) 0.6330(4) 0.0499(15) Uani 1 1 d . . . . .
F20 F 0.283(2) 0.3953(11) 1.0121(9) 0.101(3) Uani 0.357(13) 1 d . U P A 2
C69 C 0.0816(6) 0.7332(4) 0.3771(4) 0.0482(14) Uani 1 1 d . . . . .
H69 H 0.0648 0.7847 0.3653 0.058 Uiso 1 1 calc R . . . .
C70 C 0.3583(7) 0.3653(4) 0.7590(4) 0.0554(17) Uani 1 1 d . . . . .
C71 C 0.1546(8) 0.7506(6) 0.0987(4) 0.068(2) Uani 1 1 d . . . . .
H71A H 0.1218 0.6949 0.0820 0.102 Uiso 1 1 calc GR . . . .
H71B H 0.1742 0.7761 0.0592 0.102 Uiso 1 1 calc GR . . . .
H71C H 0.1061 0.7790 0.1218 0.102 Uiso 1 1 calc GR . . . .
C72 C 0.1508(8) 0.7519(8) 0.4472(5) 0.089(3) Uani 1 1 d . . . . .
H72A H 0.1705 0.7026 0.4593 0.134 Uiso 1 1 calc GR . . . .
H72B H 0.1133 0.7748 0.4832 0.134 Uiso 1 1 calc GR . . . .
H72C H 0.2129 0.7902 0.4441 0.134 Uiso 1 1 calc GR . . . .
C73 C 0.3389(7) 0.7230(5) 0.1124(4) 0.063(2) Uani 1 1 d . . . . .
H73A H 0.3966 0.7183 0.1461 0.095 Uiso 1 1 calc GR . . . .
H73B H 0.3631 0.7606 0.0820 0.095 Uiso 1 1 calc GR . . . .
H73C H 0.3106 0.6706 0.0844 0.095 Uiso 1 1 calc GR . . . .
F21 F 0.4442(9) 0.3770(6) 0.7344(7) 0.207(7) Uani 1 1 d . . . . .
C74 C 0.3302(8) 0.4744(5) 1.0104(5) 0.070(2) Uani 1 1 d . . . . .
C75 C -0.0196(8) 0.6790(8) 0.3824(6) 0.097(4) Uani 1 1 d . . . . .
H75A H -0.0625 0.6669 0.3371 0.145 Uiso 1 1 calc GR . . . .
H75B H -0.0561 0.7061 0.4168 0.145 Uiso 1 1 calc GR . . . .
H75C H -0.0052 0.6293 0.3968 0.145 Uiso 1 1 calc GR . . . .
C76 C 0.5182(17) 0.2712(9) 0.5934(10) 0.077(6) Uani 0.5 1 d . . P . .
H76A H 0.5089 0.2305 0.5518 0.116 Uiso 0.5 1 calc GR . P . .
H76B H 0.4565 0.2642 0.6169 0.116 Uiso 0.5 1 calc GR . P . .
H76C H 0.5781 0.2658 0.6250 0.116 Uiso 0.5 1 calc GR . P . .
C77 C 0.647(3) 0.4507(13) 0.4966(13) 0.109(9) Uani 0.5 1 d . . P . .
H77A H 0.5875 0.4756 0.4832 0.131 Uiso 0.5 1 calc R . P . .
H77B H 0.6868 0.4864 0.5382 0.131 Uiso 0.5 1 calc R . P . .
C78 C 0.706(2) 0.4580(18) 0.4467(15) 0.124(11) Uani 0.5 1 d . . P . .
H78A H 0.6645 0.4301 0.4024 0.149 Uiso 0.5 1 calc R . P . .
H78B H 0.7633 0.4291 0.4558 0.149 Uiso 0.5 1 calc R . P . .
C79 C 0.6018(16) 0.3754(10) 0.5226(10) 0.074(5) Uani 0.5 1 d . . P . .
H79A H 0.5674 0.3398 0.4794 0.089 Uiso 0.5 1 calc R . P . .
H79B H 0.6634 0.3531 0.5368 0.089 Uiso 0.5 1 calc R . P . .
C80 C 0.536(2) 0.3553(12) 0.5722(13) 0.098(8) Uani 0.5 1 d . . P . .
H80A H 0.4671 0.3656 0.5550 0.118 Uiso 0.5 1 calc R . P . .
H80B H 0.5612 0.3940 0.6153 0.118 Uiso 0.5 1 calc R . P . .
C81 C 0.753(2) 0.543(2) 0.4357(15) 0.128(12) Uani 0.5 1 d . . P . .
H81A H 0.7508 0.5450 0.3858 0.191 Uiso 0.5 1 calc GR . P . .
H81B H 0.8250 0.5571 0.4578 0.191 Uiso 0.5 1 calc GR . P . .
H81C H 0.7138 0.5817 0.4564 0.191 Uiso 0.5 1 calc GR . P . .
F22 F 0.1948(5) 0.9085(3) 0.9773(4) 0.0776(19) Uani 0.8 1 d . U P B 1
F23 F 0.3424(5) 0.9985(3) 1.0204(3) 0.0790(15) Uani 1 1 d D . . C 1
F24 F 0.2718(6) 0.9698(3) 0.9142(4) 0.105(2) Uani 1 1 d . . . D 1
F25 F 0.2344(17) 0.9073(11) 1.0364(14) 0.0776(19) Uani 0.2 1 d D U P B 2
F26 F 0.3715(13) 0.4134(6) 1.0292(5) 0.101(3) Uani 0.643(13) 1 d . U P A 1

loop_
_atom_site_aniso_label
_atom_site_aniso_U_11
_atom_site_aniso_U_22
_atom_site_aniso_U_33
_atom_site_aniso_U_23
_atom_site_aniso_U_13
_atom_site_aniso_U_12
I1 0.0444(2) 0.02497(17) 0.0506(2) 0.00308(13) 0.01870(15) 0.00778(13)
Pd1 0.02196(18) 0.01877(17) 0.0445(2) 0.00667(13) -0.00394(14) -0.00034(12)
I2 0.0365(2) 0.0517(2) 0.0692(3) 0.00811(18) 0.01385(17) 0.02297(16)
N2 0.028(2) 0.0162(17) 0.0346(19) 0.0062(14) 0.0033(15) 0.0041(14)
F1 0.077(3) 0.050(2) 0.110(4) 0.045(2) -0.031(3) 0.005(2)
F2 0.061(3) 0.073(3) 0.084(3) 0.003(2) 0.032(2) 0.031(2)
N1 0.0213(18) 0.0206(17) 0.0327(19) 0.0094(14) 0.0022(15) 0.0042(13)
C1 0.0146(19) 0.027(2) 0.038(2) 0.0099(18) 0.0032(17) -0.0008(16)
C2 0.024(2) 0.019(2) 0.039(2) 0.0101(17) 0.0042(18) 0.0043(16)
F3 0.0275(19) 0.080(3) 0.111(4) 0.003(3) 0.005(2) 0.0122(18)
C3 0.019(2) 0.022(2) 0.035(2) 0.0078(17) 0.0035(17) -0.0009(16)
C4 0.023(2) 0.036(2) 0.036(2) 0.013(2) 0.0037(18) 0.0023(18)
C5 0.026(2) 0.028(2) 0.031(2) 0.0062(18) 0.0002(18) 0.0077(17)
F4 0.137(5) 0.052(2) 0.063(3) 0.023(2) 0.003(3) 0.043(3)
F5 0.067(3) 0.151(6) 0.174(6) 0.140(6) 0.060(4) 0.053(3)
N3 0.034(2) 0.028(2) 0.065(3) 0.007(2) -0.011(2) -0.0018(18)
F6 0.105(4) 0.075(3) 0.094(4) 0.044(3) -0.060(3) -0.013(3)
C6 0.022(2) 0.023(2) 0.031(2) 0.0018(17) 0.0020(17) 0.0013(16)
C7 0.022(2) 0.021(2) 0.027(2) 0.0027(16) -0.0015(16) 0.0003(16)
C8 0.021(2) 0.0179(19) 0.033(2) 0.0064(16) -0.0013(17) 0.0018(16)
F7 0.069(3) 0.088(3) 0.150(5) 0.075(4) 0.058(3) 0.058(3)
C9 0.019(2) 0.022(2) 0.033(2) 0.0085(17) -0.0015(17) 0.0027(16)
F8 0.101(4) 0.093(4) 0.116(4) 0.067(4) 0.069(4) 0.041(3)
F9 0.094(4) 0.059(3) 0.088(3) -0.008(2) -0.050(3) 0.019(2)
C10 0.028(2) 0.025(2) 0.042(3) 0.0153(19) 0.006(2) 0.0044(18)
C11 0.029(2) 0.022(2) 0.043(3) 0.0080(18) 0.002(2) 0.0050(17)
C12 0.023(2) 0.0188(19) 0.037(2) 0.0075(17) -0.0015(18) 0.0038(16)
C13 0.031(2) 0.026(2) 0.030(2) 0.0047(17) 0.0037(18) -0.0011(18)
C14 0.036(3) 0.025(2) 0.038(2) 0.0124(19) 0.009(2) 0.0084(18)
C15 0.024(2) 0.025(2) 0.037(2) 0.0081(18) 0.0107(18) 0.0014(17)
C16 0.022(2) 0.0171(19) 0.037(2) 0.0067(16) -0.0002(17) 0.0025(15)
C17 0.026(2) 0.028(2) 0.033(2) 0.0096(18) 0.0016(18) 0.0002(18)
C18 0.028(2) 0.034(2) 0.036(2) 0.0096(19) 0.0095(19) 0.0026(19)
F10 0.097(4) 0.083(4) 0.094(4) 0.014(3) 0.058(3) 0.020(3)
C19 0.027(2) 0.024(2) 0.035(2) 0.0135(18) 0.0079(18) 0.0015(17)
C20 0.021(2) 0.0181(19) 0.037(2) 0.0070(16) 0.0044(17) 0.0005(15)
C21 0.021(2) 0.023(2) 0.036(2) 0.0099(17) 0.0037(17) 0.0026(16)
C22 0.020(2) 0.022(2) 0.037(2) 0.0074(17) 0.0038(17) 0.0022(16)
C23 0.035(3) 0.025(2) 0.042(3) 0.0082(19) 0.008(2) 0.0088(19)
F11 0.027(2) 0.245(9) 0.086(4) 0.060(5) 0.001(2) 0.021(3)
C24 0.033(3) 0.026(2) 0.040(3) 0.0102(19) 0.006(2) 0.0045(18)
C25 0.048(3) 0.029(2) 0.044(3) 0.015(2) 0.005(2) 0.016(2)
C26 0.025(2) 0.0144(18) 0.041(2) 0.0114(17) 0.0058(18) 0.0035(15)
C27 0.025(2) 0.0166(19) 0.032(2) 0.0077(16) 0.0041(17) 0.0033(16)
C28 0.025(2) 0.023(2) 0.050(3) 0.013(2) 0.006(2) 0.0030(17)
C29 0.024(2) 0.031(2) 0.037(2) 0.0011(19) 0.0031(19) 0.0065(18)
C30 0.037(3) 0.022(2) 0.063(4) 0.003(2) 0.013(3) 0.001(2)
C31 0.027(2) 0.024(2) 0.042(3) 0.0092(18) 0.0045(19) 0.0079(17)
C32 0.027(3) 0.030(2) 0.055(3) 0.015(2) 0.012(2) 0.0045(19)
C33 0.025(2) 0.032(2) 0.048(3) 0.011(2) 0.012(2) 0.0076(19)
C34 0.040(3) 0.045(3) 0.047(3) 0.003(2) 0.005(2) 0.023(2)
C35 0.020(2) 0.031(2) 0.063(3) 0.016(2) 0.005(2) -0.0014(18)
F12 0.033(2) 0.267(10) 0.088(4) 0.045(5) 0.026(2) 0.035(4)
C36 0.035(3) 0.028(2) 0.038(3) 0.017(2) -0.002(2) -0.0032(19)
C37 0.025(2) 0.023(2) 0.044(3) 0.0133(19) 0.0051(19) 0.0021(17)
C38 0.040(3) 0.036(3) 0.032(2) 0.010(2) 0.007(2) -0.003(2)
C39 0.051(3) 0.024(2) 0.055(3) 0.018(2) 0.006(3) 0.008(2)
C40 0.031(3) 0.047(3) 0.031(2) 0.014(2) 0.0047(19) -0.001(2)
C41 0.045(3) 0.024(2) 0.042(3) 0.003(2) 0.002(2) -0.005(2)
C42 0.028(2) 0.034(2) 0.039(3) 0.009(2) 0.0057(19) 0.0113(19)
C43 0.029(2) 0.041(3) 0.030(2) 0.005(2) 0.0107(19) -0.001(2)
C44 0.043(3) 0.034(3) 0.059(3) 0.010(2) 0.003(3) 0.026(2)
C45 0.032(3) 0.026(2) 0.054(3) 0.007(2) -0.004(2) -0.0009(19)
C46 0.052(3) 0.030(3) 0.046(3) 0.009(2) 0.018(3) 0.008(2)
F13 0.118(5) 0.138(6) 0.054(3) 0.025(3) 0.006(3) 0.034(4)
C47 0.033(3) 0.024(2) 0.044(3) 0.012(2) 0.008(2) 0.0034(18)
F14 0.290(12) 0.041(3) 0.127(6) 0.009(3) 0.066(7) 0.070(5)
C48 0.032(3) 0.046(3) 0.037(3) 0.000(2) 0.007(2) 0.000(2)
C49 0.057(4) 0.020(2) 0.066(4) 0.008(2) 0.006(3) 0.014(2)
C50 0.034(3) 0.034(3) 0.037(3) 0.018(2) -0.002(2) 0.000(2)
C51 0.041(3) 0.041(3) 0.030(2) 0.014(2) 0.007(2) 0.016(2)
C52 0.039(3) 0.023(2) 0.064(4) 0.014(2) 0.013(3) 0.009(2)
C53 0.052(3) 0.028(3) 0.052(3) 0.002(2) 0.016(3) 0.011(2)
C54 0.052(3) 0.023(2) 0.070(4) 0.025(2) 0.018(3) 0.014(2)
F15 0.267(12) 0.134(6) 0.072(4) 0.060(4) -0.076(6) -0.092(7)
C55 0.059(4) 0.041(3) 0.034(3) 0.007(2) 0.004(2) 0.018(3)
C56 0.054(3) 0.033(3) 0.052(3) 0.023(2) 0.014(3) 0.017(2)
C57 0.031(3) 0.036(3) 0.081(5) 0.006(3) -0.015(3) 0.002(2)
B1 0.022(2) 0.018(2) 0.037(3) 0.0094(19) 0.005(2) 0.0069(17)
F16 0.201(9) 0.132(6) 0.068(4) -0.034(4) -0.040(5) 0.081(6)
F17 0.049(3) 0.398(17) 0.068(4) -0.016(6) -0.020(3) 0.052(6)
C58 0.050(4) 0.054(4) 0.044(3) 0.022(3) 0.014(3) 0.012(3)
C59 0.064(4) 0.052(4) 0.072(5) 0.025(3) 0.031(4) 0.012(3)
C60 0.040(3) 0.051(4) 0.077(4) 0.025(3) 0.030(3) 0.014(3)
F18 0.108(5) 0.156(7) 0.077(4) 0.042(4) 0.048(4) 0.002(4)
C61 0.043(3) 0.038(3) 0.056(3) 0.019(3) -0.011(3) -0.006(2)
C62 0.067(5) 0.020(3) 0.113(7) -0.006(3) 0.022(4) 0.006(3)
C63 0.032(3) 0.058(4) 0.047(3) 0.022(3) 0.018(2) 0.014(2)
C64 0.038(3) 0.047(3) 0.073(4) 0.021(3) 0.021(3) 0.019(3)
C65 0.034(3) 0.028(3) 0.086(5) 0.000(3) -0.009(3) -0.003(2)
F19 0.272(13) 0.149(7) 0.125(6) -0.089(6) -0.090(8) 0.145(9)
C66 0.043(3) 0.078(5) 0.040(3) 0.011(3) 0.013(3) 0.014(3)
C67 0.051(4) 0.024(3) 0.156(10) -0.004(4) 0.000(5) 0.001(3)
C68 0.041(3) 0.050(3) 0.054(4) 0.009(3) -0.009(3) 0.002(3)
F20 0.201(10) 0.068(4) 0.058(4) 0.039(3) 0.018(6) 0.065(6)
C69 0.064(4) 0.039(3) 0.052(3) 0.019(3) 0.027(3) 0.017(3)
C70 0.071(5) 0.031(3) 0.070(4) 0.008(3) 0.023(4) 0.017(3)
C71 0.080(6) 0.077(5) 0.053(4) 0.027(4) 0.012(4) 0.014(4)
C72 0.075(6) 0.117(8) 0.057(5) -0.023(5) 0.017(4) -0.008(6)
C73 0.078(5) 0.052(4) 0.066(4) 0.012(3) 0.039(4) 0.011(3)
F21 0.183(9) 0.117(6) 0.293(14) -0.101(8) 0.180(10) -0.037(6)
C74 0.098(7) 0.059(4) 0.069(5) 0.047(4) 0.026(5) 0.023(4)
C75 0.059(5) 0.143(10) 0.074(6) -0.015(6) 0.028(4) -0.006(6)
C76 0.119(15) 0.039(7) 0.079(11) -0.002(7) 0.074(11) -0.001(8)
C77 0.18(3) 0.057(11) 0.083(14) -0.012(10) -0.002(15) 0.036(13)
C78 0.13(2) 0.13(2) 0.115(19) 0.020(16) 0.092(18) -0.012(17)
C79 0.086(12) 0.053(9) 0.075(10) -0.017(8) 0.025(9) -0.001(8)
C80 0.16(2) 0.056(10) 0.106(15) 0.038(10) 0.087(16) 0.034(12)
C81 0.093(18) 0.22(4) 0.100(18) 0.07(2) 0.048(15) 0.04(2)
F22 0.060(4) 0.051(3) 0.127(6) -0.001(3) 0.032(3) 0.027(2)
F23 0.111(4) 0.050(2) 0.070(3) -0.022(2) -0.004(3) 0.034(3)
F24 0.153(6) 0.058(3) 0.109(4) -0.002(3) -0.018(4) 0.064(4)
F25 0.060(4) 0.051(3) 0.127(6) -0.001(3) 0.032(3) 0.027(2)
F26 0.201(10) 0.068(4) 0.058(4) 0.039(3) 0.018(6) 0.065(6)

loop_
_atom_type_symbol
_atom_type_description
_atom_type_scat_dispersion_real
_atom_type_scat_dispersion_imag
_atom_type_scat_source
C C 0.0181 0.0091 'International Tables Vol C Tables 4.2.6.8 and 6.1.1.4'
H H 0.0000 0.0000 'International Tables Vol C Tables 4.2.6.8 and 6.1.1.4'
B B 0.0090 0.0039 'International Tables Vol C Tables 4.2.6.8 and 6.1.1.4'
F F 0.0727 0.0534 'International Tables Vol C Tables 4.2.6.8 and 6.1.1.4'
I I -0.3257 6.8362 'International Tables Vol C Tables 4.2.6.8 and 6.1.1.4'
N N 0.0311 0.0180 'International Tables Vol C Tables 4.2.6.8 and 6.1.1.4'
Pd Pd 0.1215 3.9337 'International Tables Vol C Tables 4.2.6.8 and 6.1.1.4'

loop_
_geom_angle_atom_site_label_1
_geom_angle_atom_site_label_2
_geom_angle_atom_site_label_3
_geom_angle
_geom_angle_site_symmetry_1
_geom_angle_site_symmetry_3
_geom_angle_publ_flag
N1 Pd1 N2 78.85(15) . . ?
N3 Pd1 N2 94.51(17) . . ?
N3 Pd1 N1 173.29(18) . . ?
N3 Pd1 C57 89.4(2) . . ?
C57 Pd1 N2 175.8(2) . . ?
C57 Pd1 N1 97.2(2) . . ?
C8 N2 Pd1 111.8(3) . . ?
C8 N2 C16 124.2(4) . . ?
C16 N2 Pd1 124.0(3) . . ?
C9 N1 Pd1 126.8(3) . . ?
C27 N1 Pd1 113.6(3) . . ?
C27 N1 C9 119.4(4) . . ?
C3 C1 C12 113.8(4) . . ?
C4 C1 C3 122.2(5) . . ?
C4 C1 C12 123.9(4) . . ?
C14 C2 B1 122.4(4) . . ?
C47 C2 C14 116.2(4) . . ?
C47 C2 B1 121.0(4) . . ?
C1 C3 C20 113.6(4) . . ?
C15 C3 C1 118.1(4) . . ?
C15 C3 C20 128.2(4) . . ?
C1 C4 H4 121.0 . . ?
C1 C4 C40 118.1(5) . . ?
C40 C4 H4 121.0 . . ?
C9 C5 C51 121.8(4) . . ?
C25 C5 C9 117.3(5) . . ?
C25 C5 C51 120.8(5) . . ?
C65 N3 Pd1 164.2(5) . . ?
C7 C6 C12 114.0(4) . . ?
C29 C6 C7 118.5(4) . . ?
C29 C6 C12 127.5(4) . . ?
C6 C7 C20 113.8(4) . . ?
C13 C7 C6 121.3(5) . . ?
C13 C7 C20 124.9(4) . . ?
N2 C8 C12 131.3(4) . . ?
N2 C8 C27 116.3(4) . . ?
C27 C8 C12 112.4(4) . . ?
C5 C9 N1 118.7(4) . . ?
C42 C9 N1 118.1(4) . . ?
C42 C9 C5 123.2(4) . . ?
C19 C10 H10 118.7 . . ?
C36 C10 H10 118.7 . . ?
C36 C10 C19 122.7(5) . . ?
C26 C11 H11 119.5 . . ?
C26 C11 C45 121.1(5) . . ?
C45 C11 H11 119.5 . . ?
C1 C12 H12 113.5 . . ?
C6 C12 C1 105.9(4) . . ?
C6 C12 C8 104.6(4) . . ?
C6 C12 H12 113.5 . . ?
C8 C12 C1 105.0(4) . . ?
C8 C12 H12 113.5 . . ?
C7 C13 H13 120.6 . . ?
C38 C13 C7 118.8(5) . . ?
C38 C13 H13 120.6 . . ?
C2 C14 H14 119.1 . . ?
C56 C14 C2 121.8(5) . . ?
C56 C14 H14 119.1 . . ?
C3 C15 I1 120.7(4) . . ?
C3 C15 C43 120.7(5) . . ?
C43 C15 I1 118.5(4) . . ?
C23 C16 N2 120.0(4) . . ?
C24 C16 N2 116.8(4) . . ?
C24 C16 C23 122.6(4) . . ?
C18 C17 C21 120.7(5) . . ?
C18 C17 C50 120.0(5) . . ?
C21 C17 C50 119.3(5) . . ?
C17 C18 H18 121.1 . . ?
C33 C18 C17 117.7(5) . . ?
C33 C18 H18 121.1 . . ?
C10 C19 C28 115.2(5) . . ?
C10 C19 B1 121.1(4) . . ?
C28 C19 B1 123.5(4) . . ?
C3 C20 H20 113.1 . . ?
C7 C20 C3 107.4(4) . . ?
C7 C20 H20 113.1 . . ?
C27 C20 C3 104.9(4) . . ?
C27 C20 C7 104.5(4) . . ?
C27 C20 H20 113.1 . . ?
C17 C21 H21 118.8 . . ?
C17 C21 C22 122.5(5) . . ?
C22 C21 H21 118.8 . . ?
C21 C22 C31 116.1(4) . . ?
C21 C22 B1 121.6(4) . . ?
C31 C22 B1 122.0(4) . . ?
C16 C23 C46 122.0(4) . . ?
C53 C23 C16 116.9(5) . . ?
C53 C23 C46 121.0(5) . . ?
C16 C24 C39 117.6(5) . . ?
C16 C24 C69 122.2(5) . . ?
C39 C24 C69 120.2(5) . . ?
C5 C25 H25 119.7 . . ?
C44 C25 C5 120.6(5) . . ?
C44 C25 H25 119.7 . . ?
C11 C26 B1 123.1(4) . . ?
C37 C26 C11 116.8(5) . . ?
C37 C26 B1 119.9(4) . . ?
N1 C27 C8 119.2(4) . . ?
N1 C27 C20 128.9(4) . . ?
C8 C27 C20 111.9(4) . . ?
C19 C28 H28 118.7 . . ?
C30 C28 C19 122.7(5) . . ?
C30 C28 H28 118.7 . . ?
C6 C29 I2 120.8(4) . . ?
C6 C29 C48 120.6(5) . . ?
C48 C29 I2 118.4(4) . . ?
C28 C30 C62 118.3(6) . . ?
C41 C30 C28 120.4(5) . . ?
C41 C30 C62 121.3(6) . . ?
C22 C31 H31 119.3 . . ?
C33 C31 C22 121.4(5) . . ?
C33 C31 H31 119.3 . . ?
C35 C32 C37 120.7(5) . . ?
C35 C32 C60 120.6(5) . . ?
C37 C32 C60 118.7(6) . . ?
C18 C33 C31 121.6(5) . . ?
C18 C33 C64 118.4(5) . . ?
C31 C33 C64 120.0(5) . . ?
C42 C34 H34 119.6 . . ?
C44 C34 H34 119.6 . . ?
C44 C34 C42 120.8(5) . . ?
C32 C35 H35 120.9 . . ?
C45 C35 C32 118.3(5) . . ?
C45 C35 H35 120.9 . . ?
C10 C36 C61 118.8(5) . . ?
C41 C36 C10 121.1(5) . . ?
C41 C36 C61 120.0(5) . . ?
C26 C37 C32 121.9(5) . . ?
C26 C37 H37 119.0 . . ?
C32 C37 H37 119.0 . . ?
C13 C38 H38 119.5 . . ?
C13 C38 C48 121.0(5) . . ?
C48 C38 H38 119.5 . . ?
C24 C39 H39 119.6 . . ?
C49 C39 C24 120.9(5) . . ?
C49 C39 H39 119.6 . . ?
C4 C40 H40 119.7 . . ?
C43 C40 C4 120.6(5) . . ?
C43 C40 H40 119.7 . . ?
C30 C41 H41 121.0 . . ?
C36 C41 C30 118.0(5) . . ?
C36 C41 H41 121.0 . . ?
C9 C42 C34 116.7(5) . . ?
C9 C42 C63 122.2(4) . . ?
C34 C42 C63 121.0(5) . . ?
C15 C43 H43 119.8 . . ?
C40 C43 C15 120.3(5) . . ?
C40 C43 H43 119.8 . . ?
C25 C44 C34 121.3(5) . . ?
C25 C44 H44 119.3 . . ?
C34 C44 H44 119.3 . . ?
C11 C45 C68 119.0(6) . . ?
C35 C45 C11 121.2(5) . . ?
C35 C45 C68 119.8(5) . . ?
C23 C46 H46 107.6 . . ?
C23 C46 C71 110.7(5) . . ?
C23 C46 C73 113.4(5) . . ?
C71 C46 H46 107.6 . . ?
C73 C46 H46 107.6 . . ?
C73 C46 C71 109.8(6) . . ?
C2 C47 H47 119.1 . . ?
C52 C47 C2 121.8(5) . . ?
C52 C47 H47 119.1 . . ?
C29 C48 C38 119.6(5) . . ?
C29 C48 H48 120.2 . . ?
C38 C48 H48 120.2 . . ?
C39 C49 H49 119.8 . . ?
C53 C49 C39 120.3(5) . . ?
C53 C49 H49 119.8 . . ?
F4 C50 C17 111.8(5) . . ?
F5 C50 F4 102.9(6) . . ?
F5 C50 F6 109.8(6) . . ?
F5 C50 C17 114.2(5) . . ?
F6 C50 F4 102.5(6) . . ?
F6 C50 C17 114.4(5) . . ?
C5 C51 H51 107.3 . . ?
C5 C51 C55 111.2(5) . . ?
C55 C51 H51 107.3 . . ?
C58 C51 C5 112.9(5) . . ?
C58 C51 H51 107.3 . . ?
C58 C51 C55 110.6(5) . . ?
C47 C52 C70 119.0(6) . . ?
C54 C52 C47 121.4(6) . . ?
C54 C52 C70 119.6(5) . . ?
C23 C53 H53 119.2 . . ?
C49 C53 C23 121.6(6) . . ?
C49 C53 H53 119.2 . . ?
C52 C54 H54 120.9 . . ?
C52 C54 C56 118.2(5) . . ?
C56 C54 H54 120.9 . . ?
C51 C55 H55A 109.5 . . ?
C51 C55 H55B 109.5 . . ?
C51 C55 H55C 109.5 . . ?
H55A C55 H55B 109.5 . . ?
H55A C55 H55C 109.5 . . ?
H55B C55 H55C 109.5 . . ?
C14 C56 C54 120.6(6) . . ?
C14 C56 C74 119.5(6) . . ?
C54 C56 C74 119.9(6) . . ?
Pd1 C57 H57A 109.5 . . ?
Pd1 C57 H57B 109.5 . . ?
Pd1 C57 H57C 109.5 . . ?
H57A C57 H57B 109.5 . . ?
H57A C57 H57C 109.5 . . ?
H57B C57 H57C 109.5 . . ?
C2 B1 C19 110.6(4) . . ?
C2 B1 C26 104.3(3) . . ?
C19 B1 C26 112.2(4) . . ?
C22 B1 C2 112.2(4) . . ?
C22 B1 C19 104.1(4) . . ?
C22 B1 C26 113.6(4) . . ?
C51 C58 H58A 109.5 . . ?
C51 C58 H58B 109.5 . . ?
C51 C58 H58C 109.5 . . ?
H58A C58 H58B 109.5 . . ?
H58A C58 H58C 109.5 . . ?
H58B C58 H58C 109.5 . . ?
H59A C59 H59B 109.5 . . ?
H59A C59 H59C 109.5 . . ?
H59B C59 H59C 109.5 . . ?
C63 C59 H59A 109.5 . . ?
C63 C59 H59B 109.5 . . ?
C63 C59 H59C 109.5 . . ?
F8 C60 F10 101.3(7) . . ?
F8 C60 C32 113.0(6) . . ?
F10 C60 C32 112.3(5) . . ?
F12 C60 F8 108.2(7) . . ?
F12 C60 F10 105.3(7) . . ?
F12 C60 C32 115.5(7) . . ?
F1 C61 F9 102.5(6) . . ?
F1 C61 C36 112.6(5) . . ?
F9 C61 C36 111.7(6) . . ?
F11 C61 F1 109.6(7) . . ?
F11 C61 F9 106.3(6) . . ?
F11 C61 C36 113.4(6) . . ?
C30 C62 F25 102.6(10) . . ?
F22 C62 C30 115.0(5) . . ?
F22 C62 F23 120.8(7) . . ?
F22 C62 F24 93.7(8) . . ?
F23 C62 C30 113.1(7) . . ?
F23 C62 F24 101.2(6) . . ?
F24 C62 C30 109.1(7) . . ?
C42 C63 H63 107.7 . . ?
C42 C63 C66 112.5(5) . . ?
C59 C63 C42 112.0(6) . . ?
C59 C63 H63 107.7 . . ?
C59 C63 C66 108.9(5) . . ?
C66 C63 H63 107.7 . . ?
F2 C64 F3 103.6(5) . . ?
F2 C64 C33 113.1(6) . . ?
F3 C64 C33 111.5(5) . . ?
F7 C64 F2 108.3(6) . . ?
F7 C64 F3 105.7(7) . . ?
F7 C64 C33 113.9(5) . . ?
N3 C65 C67 176.4(8) . . ?
C63 C66 H66A 109.5 . . ?
C63 C66 H66B 109.5 . . ?
C63 C66 H66C 109.5 . . ?
H66A C66 H66B 109.5 . . ?
H66A C66 H66C 109.5 . . ?
H66B C66 H66C 109.5 . . ?
C65 C67 H67A 109.5 . . ?
C65 C67 H67B 109.5 . . ?
C65 C67 H67C 109.5 . . ?
H67A C67 H67B 109.5 . . ?
H67A C67 H67C 109.5 . . ?
H67B C67 H67C 109.5 . . ?
F15 C68 C45 114.1(6) . . ?
F15 C68 F16 103.9(9) . . ?
F15 C68 F17 108.2(10) . . ?
F16 C68 C45 112.5(6) . . ?
F17 C68 C45 113.3(7) . . ?
F17 C68 F16 103.9(8) . . ?
C24 C69 H69 107.7 . . ?
C72 C69 C24 109.9(6) . . ?
C72 C69 H69 107.7 . . ?
C75 C69 C24 113.2(6) . . ?
C75 C69 H69 107.7 . . ?
C75 C69 C72 110.4(7) . . ?
F14 C70 C52 114.2(7) . . ?
F19 C70 F14 107.8(9) . . ?
F19 C70 C52 114.1(7) . . ?
F19 C70 F21 104.2(11) . . ?
F21 C70 F14 102.9(10) . . ?
F21 C70 C52 112.6(7) . . ?
C46 C71 H71A 109.5 . . ?
C46 C71 H71B 109.5 . . ?
C46 C71 H71C 109.5 . . ?
H71A C71 H71B 109.5 . . ?
H71A C71 H71C 109.5 . . ?
H71B C71 H71C 109.5 . . ?
C69 C72 H72A 109.5 . . ?
C69 C72 H72B 109.5 . . ?
C69 C72 H72C 109.5 . . ?
H72A C72 H72B 109.5 . . ?
H72A C72 H72C 109.5 . . ?
H72B C72 H72C 109.5 . . ?
C46 C73 H73A 109.5 . . ?
C46 C73 H73B 109.5 . . ?
C46 C73 H73C 109.5 . . ?
H73A C73 H73B 109.5 . . ?
H73A C73 H73C 109.5 . . ?
H73B C73 H73C 109.5 . . ?
F13 C74 C56 111.1(7) . . ?
F18 C74 F13 96.8(8) . . ?
F18 C74 C56 113.2(7) . . ?
F18 C74 F20 85.9(12) . . ?
F20 C74 F13 133.5(11) . . ?
F20 C74 C56 110.2(10) . . ?
F26 C74 F13 93.0(9) . . ?
F26 C74 C56 114.9(8) . . ?
F26 C74 F18 123.0(9) . . ?
C69 C75 H75A 109.5 . . ?
C69 C75 H75B 109.5 . . ?
C69 C75 H75C 109.5 . . ?
H75A C75 H75B 109.5 . . ?
H75A C75 H75C 109.5 . . ?
H75B C75 H75C 109.5 . . ?
H76A C76 H76B 109.5 . . ?
H76A C76 H76C 109.5 . . ?
H76B C76 H76C 109.5 . . ?
C80 C76 H76A 109.5 . . ?
C80 C76 H76B 109.5 . . ?
C80 C76 H76C 109.5 . . ?
H77A C77 H77B 105.9 . . ?
C78 C77 H77A 105.2 . . ?
C78 C77 H77B 105.2 . . ?
C78 C77 C79 128(2) . . ?
C79 C77 H77A 105.2 . . ?
C79 C77 H77B 105.2 . . ?
C77 C78 H78A 107.7 . . ?
C77 C78 H78B 107.7 . . ?
C77 C78 C81 118(3) . . ?
H78A C78 H78B 107.1 . . ?
C81 C78 H78A 107.7 . . ?
C81 C78 H78B 107.7 . . ?
C77 C79 H79A 103.0 . . ?
C77 C79 H79B 103.0 . . ?
H79A C79 H79B 105.1 . . ?
C80 C79 C77 136.7(18) . . ?
C80 C79 H79A 103.0 . . ?
C80 C79 H79B 103.0 . . ?
C76 C80 H80A 106.8 . . ?
C76 C80 H80B 106.8 . . ?
C79 C80 C76 122.2(17) . . ?
C79 C80 H80A 106.8 . . ?
C79 C80 H80B 106.8 . . ?
H80A C80 H80B 106.6 . . ?
C78 C81 H81A 109.5 . . ?
C78 C81 H81B 109.5 . . ?
C78 C81 H81C 109.5 . . ?
H81A C81 H81B 109.5 . . ?
H81A C81 H81C 109.5 . . ?
H81B C81 H81C 109.5 . . ?

loop_
_geom_bond_atom_site_label_1
_geom_bond_atom_site_label_2
_geom_bond_distance
_geom_bond_site_symmetry_2
_geom_bond_publ_flag
I1 C15 2.103(5) . ?
Pd1 N2 2.166(4) . ?
Pd1 N1 2.059(4) . ?
Pd1 N3 2.001(5) . ?
Pd1 C57 2.020(6) . ?
I2 C29 2.098(5) . ?
N2 C8 1.281(6) . ?
N2 C16 1.437(6) . ?
F1 C61 1.304(7) . ?
F2 C64 1.338(9) . ?
N1 C9 1.442(6) . ?
N1 C27 1.283(6) . ?
C1 C3 1.405(7) . ?
C1 C4 1.384(7) . ?
C1 C12 1.545(7) . ?
C2 C14 1.404(7) . ?
C2 C47 1.403(7) . ?
C2 B1 1.638(6) . ?
F3 C64 1.360(9) . ?
C3 C15 1.386(7) . ?
C3 C20 1.525(7) . ?
C4 H4 0.9300 . ?
C4 C40 1.404(8) . ?
C5 C9 1.400(7) . ?
C5 C25 1.396(7) . ?
C5 C51 1.520(7) . ?
F4 C50 1.361(8) . ?
F5 C50 1.292(7) . ?
N3 C65 1.133(8) . ?
F6 C50 1.293(7) . ?
C6 C7 1.406(7) . ?
C6 C12 1.517(7) . ?
C6 C29 1.389(7) . ?
C7 C13 1.387(7) . ?
C7 C20 1.523(6) . ?
C8 C12 1.529(6) . ?
C8 C27 1.490(6) . ?
F7 C64 1.315(8) . ?
C9 C42 1.400(7) . ?
F8 C60 1.329(9) . ?
F9 C61 1.351(8) . ?
C10 H10 0.9300 . ?
C10 C19 1.391(7) . ?
C10 C36 1.390(8) . ?
C11 H11 0.9300 . ?
C11 C26 1.397(7) . ?
C11 C45 1.407(8) . ?
C12 H12 0.9800 . ?
C13 H13 0.9300 . ?
C13 C38 1.384(8) . ?
C14 H14 0.9300 . ?
C14 C56 1.388(7) . ?
C15 C43 1.389(8) . ?
C16 C23 1.403(7) . ?
C16 C24 1.391(7) . ?
C17 C18 1.387(7) . ?
C17 C21 1.393(7) . ?
C17 C50 1.496(7) . ?
C18 H18 0.9300 . ?
C18 C33 1.386(8) . ?
F10 C60 1.358(10) . ?
C19 C28 1.404(7) . ?
C19 B1 1.640(7) . ?
C20 H20 0.9800 . ?
C20 C27 1.521(6) . ?
C21 H21 0.9300 . ?
C21 C22 1.395(7) . ?
C22 C31 1.405(7) . ?
C22 B1 1.632(7) . ?
C23 C46 1.518(8) . ?
C23 C53 1.400(7) . ?
F11 C61 1.263(9) . ?
C24 C39 1.401(7) . ?
C24 C69 1.533(8) . ?
C25 H25 0.9300 . ?
C25 C44 1.373(9) . ?
C26 C37 1.389(7) . ?
C26 B1 1.651(7) . ?
C28 H28 0.9300 . ?
C28 C30 1.392(8) . ?
C29 C48 1.390(8) . ?
C30 C41 1.389(9) . ?
C30 C62 1.492(9) . ?
C31 H31 0.9300 . ?
C31 C33 1.392(7) . ?
C32 C35 1.383(9) . ?
C32 C37 1.401(7) . ?
C32 C60 1.486(8) . ?
C33 C64 1.496(8) . ?
C34 H34 0.9300 . ?
C34 C42 1.405(7) . ?
C34 C44 1.375(9) . ?
C35 H35 0.9300 . ?
C35 C45 1.377(9) . ?
F12 C60 1.282(9) . ?
C36 C41 1.380(8) . ?
C36 C61 1.504(8) . ?
C37 H37 0.9300 . ?
C38 H38 0.9300 . ?
C38 C48 1.390(9) . ?
C39 H39 0.9300 . ?
C39 C49 1.377(9) . ?
C40 H40 0.9300 . ?
C40 C43 1.380(8) . ?
C41 H41 0.9300 . ?
C42 C63 1.527(8) . ?
C43 H43 0.9300 . ?
C44 H44 0.9300 . ?
C45 C68 1.503(9) . ?
C46 H46 0.9800 . ?
C46 C71 1.541(11) . ?
C46 C73 1.527(9) . ?
F13 C74 1.399(13) . ?
C47 H47 0.9300 . ?
C47 C52 1.389(7) . ?
F14 C70 1.278(9) . ?
C48 H48 0.9300 . ?
C49 H49 0.9300 . ?
C49 C53 1.368(9) . ?
C51 H51 0.9800 . ?
C51 C55 1.529(8) . ?
C51 C58 1.505(8) . ?
C52 C54 1.371(9) . ?
C52 C70 1.499(9) . ?
C53 H53 0.9300 . ?
C54 H54 0.9300 . ?
C54 C56 1.404(9) . ?
F15 C68 1.235(10) . ?
C55 H55A 0.9600 . ?
C55 H55B 0.9600 . ?
C55 H55C 0.9600 . ?
C56 C74 1.499(10) . ?
C57 H57A 0.9600 . ?
C57 H57B 0.9600 . ?
C57 H57C 0.9600 . ?
F16 C68 1.301(10) . ?
F17 C68 1.271(10) . ?
C58 H58A 0.9600 . ?
C58 H58B 0.9600 . ?
C58 H58C 0.9600 . ?
C59 H59A 0.9600 . ?
C59 H59B 0.9600 . ?
C59 H59C 0.9600 . ?
C59 C63 1.527(10) . ?
F18 C74 1.317(12) . ?
C62 F22 1.265(10) . ?
C62 F23 1.312(9) . ?
C62 F24 1.407(12) . ?
C62 F25 1.535(17) . ?
C63 H63 0.9800 . ?
C63 C66 1.547(9) . ?
C65 C67 1.447(9) . ?
F19 C70 1.241(11) . ?
C66 H66A 0.9600 . ?
C66 H66B 0.9600 . ?
C66 H66C 0.9600 . ?
C67 H67A 0.9600 . ?
C67 H67B 0.9600 . ?
C67 H67C 0.9600 . ?
F20 C74 1.38(2) . ?
C69 H69 0.9800 . ?
C69 C72 1.503(12) . ?
C69 C75 1.495(12) . ?
C70 F21 1.255(11) . ?
C71 H71A 0.9600 . ?
C71 H71B 0.9600 . ?
C71 H71C 0.9600 . ?
C72 H72A 0.9600 . ?
C72 H72B 0.9600 . ?
C72 H72C 0.9600 . ?
C73 H73A 0.9600 . ?
C73 H73B 0.9600 . ?
C73 H73C 0.9600 . ?
C74 F26 1.314(12) . ?
C75 H75A 0.9600 . ?
C75 H75B 0.9600 . ?
C75 H75C 0.9600 . ?
C76 H76A 0.9600 . ?
C76 H76B 0.9600 . ?
C76 H76C 0.9600 . ?
C76 C80 1.52(2) . ?
C77 H77A 0.9700 . ?
C77 H77B 0.9700 . ?
C77 C78 1.29(3) . ?
C77 C79 1.49(3) . ?
C78 H78A 0.9700 . ?
C78 H78B 0.9700 . ?
C78 C81 1.52(4) . ?
C79 H79A 0.9700 . ?
C79 H79B 0.9700 . ?
C79 C80 1.39(2) . ?
C80 H80A 0.9700 . ?
C80 H80B 0.9700 . ?
C81 H81A 0.9600 . ?
C81 H81B 0.9600 . ?
C81 H81C 0.9600 . ?

loop_
_geom_torsion_atom_site_label_1
_geom_torsion_atom_site_label_2
_geom_torsion_atom_site_label_3
_geom_torsion_atom_site_label_4
_geom_torsion
_geom_torsion_site_symmetry_1
_geom_torsion_site_symmetry_2
_geom_torsion_site_symmetry_3
_geom_torsion_site_symmetry_4
_geom_torsion_publ_flag
I1 C15 C43 C40 179.6(4) . . . . ?
Pd1 N2 C8 C12 -179.5(4) . . . . ?
Pd1 N2 C8 C27 2.6(5) . . . . ?
Pd1 N2 C16 C23 95.1(5) . . . . ?
Pd1 N2 C16 C24 -75.9(5) . . . . ?
Pd1 N1 C9 C5 -91.0(5) . . . . ?
Pd1 N1 C9 C42 87.3(5) . . . . ?
Pd1 N1 C27 C8 -5.0(5) . . . . ?
Pd1 N1 C27 C20 175.1(4) . . . . ?
I2 C29 C48 C38 -175.6(4) . . . . ?
N2 C8 C12 C1 -124.4(6) . . . . ?
N2 C8 C12 C6 124.3(5) . . . . ?
N2 C8 C27 N1 1.6(7) . . . . ?
N2 C8 C27 C20 -178.6(4) . . . . ?
N2 C16 C23 C46 3.6(7) . . . . ?
N2 C16 C23 C53 -173.0(5) . . . . ?
N2 C16 C24 C39 173.5(5) . . . . ?
N2 C16 C24 C69 -6.4(7) . . . . ?
N1 C9 C42 C34 -175.7(5) . . . . ?
N1 C9 C42 C63 7.4(7) . . . . ?
C1 C3 C15 I1 179.3(3) . . . . ?
C1 C3 C15 C43 1.5(7) . . . . ?
C1 C3 C20 C7 -53.9(5) . . . . ?
C1 C3 C20 C27 57.0(5) . . . . ?
C1 C4 C40 C43 0.1(7) . . . . ?
C2 C14 C56 C54 0.0(9) . . . . ?
C2 C14 C56 C74 -177.8(6) . . . . ?
C2 C47 C52 C54 2.9(9) . . . . ?
C2 C47 C52 C70 -177.1(6) . . . . ?
C3 C1 C4 C40 -1.1(7) . . . . ?
C3 C1 C12 C6 53.2(5) . . . . ?
C3 C1 C12 C8 -57.2(5) . . . . ?
C3 C15 C43 C40 -2.5(7) . . . . ?
C3 C20 C27 N1 121.2(5) . . . . ?
C3 C20 C27 C8 -58.6(5) . . . . ?
C4 C1 C3 C15 0.3(7) . . . . ?
C4 C1 C3 C20 178.4(4) . . . . ?
C4 C1 C12 C6 -123.9(5) . . . . ?
C4 C1 C12 C8 125.8(5) . . . . ?
C4 C40 C43 C15 1.7(8) . . . . ?
C5 C9 C42 C34 2.5(7) . . . . ?
C5 C9 C42 C63 -174.4(5) . . . . ?
C5 C25 C44 C34 1.1(9) . . . . ?
C6 C7 C13 C38 -0.9(7) . . . . ?
C6 C7 C20 C3 51.3(5) . . . . ?
C6 C7 C20 C27 -59.8(5) . . . . ?
C6 C29 C48 C38 0.6(8) . . . . ?
C7 C6 C12 C1 -56.0(5) . . . . ?
C7 C6 C12 C8 54.6(5) . . . . ?
C7 C6 C29 I2 172.9(3) . . . . ?
C7 C6 C29 C48 -3.2(7) . . . . ?
C7 C13 C38 C48 -1.8(7) . . . . ?
C7 C20 C27 N1 -125.9(5) . . . . ?
C7 C20 C27 C8 54.3(5) . . . . ?
C8 N2 C16 C23 -84.4(6) . . . . ?
C8 N2 C16 C24 104.5(6) . . . . ?
C9 N1 C27 C8 179.7(4) . . . . ?
C9 N1 C27 C20 -0.2(7) . . . . ?
C9 C5 C25 C44 0.9(8) . . . . ?
C9 C5 C51 C55 84.4(6) . . . . ?
C9 C5 C51 C58 -150.6(5) . . . . ?
C9 C42 C63 C59 -79.6(7) . . . . ?
C9 C42 C63 C66 157.2(5) . . . . ?
C10 C19 C28 C30 -1.4(7) . . . . ?
C10 C19 B1 C2 46.4(6) . . . . ?
C10 C19 B1 C22 -74.3(5) . . . . ?
C10 C19 B1 C26 162.4(4) . . . . ?
C10 C36 C41 C30 -1.3(8) . . . . ?
C10 C36 C61 F1 -60.6(8) . . . . ?
C10 C36 C61 F9 -175.3(6) . . . . ?
C10 C36 C61 F11 64.6(8) . . . . ?
C11 C26 C37 C32 -1.6(7) . . . . ?
C11 C26 B1 C2 -99.7(5) . . . . ?
C11 C26 B1 C19 140.5(4) . . . . ?
C11 C26 B1 C22 22.7(6) . . . . ?
C11 C45 C68 F15 -57.0(11) . . . . ?
C11 C45 C68 F16 61.1(9) . . . . ?
C11 C45 C68 F17 178.6(9) . . . . ?
C12 C1 C3 C15 -176.8(4) . . . . ?
C12 C1 C3 C20 1.2(5) . . . . ?
C12 C1 C4 C40 175.7(4) . . . . ?
C12 C6 C7 C13 -178.2(4) . . . . ?
C12 C6 C7 C20 4.0(5) . . . . ?
C12 C6 C29 I2 -5.3(7) . . . . ?
C12 C6 C29 C48 178.6(5) . . . . ?
C12 C8 C27 N1 -176.7(4) . . . . ?
C12 C8 C27 C20 3.1(6) . . . . ?
C13 C7 C20 C3 -126.5(5) . . . . ?
C13 C7 C20 C27 122.4(5) . . . . ?
C13 C38 C48 C29 1.9(8) . . . . ?
C14 C2 C47 C52 -2.8(8) . . . . ?
C14 C2 B1 C19 30.1(6) . . . . ?
C14 C2 B1 C22 145.9(5) . . . . ?
C14 C2 B1 C26 -90.7(5) . . . . ?
C14 C56 C74 F13 -52.0(10) . . . . ?
C14 C56 C74 F18 55.6(11) . . . . ?
C14 C56 C74 F20 150.0(14) . . . . ?
C14 C56 C74 F26 -155.9(10) . . . . ?
C15 C3 C20 C7 123.9(5) . . . . ?
C15 C3 C20 C27 -125.2(5) . . . . ?
C16 N2 C8 C12 0.1(8) . . . . ?
C16 N2 C8 C27 -177.8(4) . . . . ?
C16 C23 C46 C71 -75.8(7) . . . . ?
C16 C23 C46 C73 160.3(6) . . . . ?
C16 C23 C53 C49 0.8(9) . . . . ?
C16 C24 C39 C49 -1.2(9) . . . . ?
C16 C24 C69 C72 -108.9(7) . . . . ?
C16 C24 C69 C75 127.2(8) . . . . ?
C17 C18 C33 C31 1.1(8) . . . . ?
C17 C18 C33 C64 -177.5(5) . . . . ?
C17 C21 C22 C31 2.5(7) . . . . ?
C17 C21 C22 B1 175.3(4) . . . . ?
C18 C17 C21 C22 -1.4(7) . . . . ?
C18 C17 C50 F4 -131.6(6) . . . . ?
C18 C17 C50 F5 -15.2(8) . . . . ?
C18 C17 C50 F6 112.4(7) . . . . ?
C18 C33 C64 F2 -44.5(8) . . . . ?
C18 C33 C64 F3 71.8(8) . . . . ?
C18 C33 C64 F7 -168.7(6) . . . . ?
C19 C10 C36 C41 0.4(8) . . . . ?
C19 C10 C36 C61 177.7(5) . . . . ?
C19 C28 C30 C41 0.5(9) . . . . ?
C19 C28 C30 C62 -176.7(6) . . . . ?
C20 C3 C15 I1 1.6(6) . . . . ?
C20 C3 C15 C43 -176.3(4) . . . . ?
C20 C7 C13 C38 176.7(4) . . . . ?
C21 C17 C18 C33 -0.5(7) . . . . ?
C21 C17 C50 F4 48.6(7) . . . . ?
C21 C17 C50 F5 164.9(6) . . . . ?
C21 C17 C50 F6 -67.4(8) . . . . ?
C21 C22 C31 C33 -1.8(7) . . . . ?
C21 C22 B1 C2 159.8(4) . . . . ?
C21 C22 B1 C19 -80.5(5) . . . . ?
C21 C22 B1 C26 41.9(6) . . . . ?
C22 C31 C33 C18 0.0(8) . . . . ?
C22 C31 C33 C64 178.7(5) . . . . ?
C23 C16 C24 C39 2.6(8) . . . . ?
C23 C16 C24 C69 -177.3(5) . . . . ?
C24 C16 C23 C46 174.2(5) . . . . ?
C24 C16 C23 C53 -2.5(8) . . . . ?
C24 C39 C49 C53 -0.3(10) . . . . ?
C25 C5 C9 N1 175.4(4) . . . . ?
C25 C5 C9 C42 -2.8(7) . . . . ?
C25 C5 C51 C55 -94.2(6) . . . . ?
C25 C5 C51 C58 30.8(7) . . . . ?
C26 C11 C45 C35 -1.5(7) . . . . ?
C26 C11 C45 C68 176.2(5) . . . . ?
C27 N1 C9 C5 83.6(6) . . . . ?
C27 N1 C9 C42 -98.1(5) . . . . ?
C27 C8 C12 C1 53.6(5) . . . . ?
C27 C8 C12 C6 -57.7(5) . . . . ?
C28 C19 B1 C2 -138.6(5) . . . . ?
C28 C19 B1 C22 100.7(5) . . . . ?
C28 C19 B1 C26 -22.6(6) . . . . ?
C28 C30 C41 C36 0.9(9) . . . . ?
C28 C30 C62 F22 44.3(11) . . . . ?
C28 C30 C62 F23 -171.1(7) . . . . ?
C28 C30 C62 F24 -59.4(8) . . . . ?
C28 C30 C62 F25 95.4(12) . . . . ?
C29 C6 C7 C13 3.4(7) . . . . ?
C29 C6 C7 C20 -174.5(4) . . . . ?
C29 C6 C12 C1 122.3(5) . . . . ?
C29 C6 C12 C8 -127.1(5) . . . . ?
C31 C22 B1 C2 -27.9(6) . . . . ?
C31 C22 B1 C19 91.8(5) . . . . ?
C31 C22 B1 C26 -145.8(4) . . . . ?
C31 C33 C64 F2 136.8(6) . . . . ?
C31 C33 C64 F3 -106.9(7) . . . . ?
C31 C33 C64 F7 12.6(10) . . . . ?
C32 C35 C45 C11 -0.9(8) . . . . ?
C32 C35 C45 C68 -178.5(5) . . . . ?
C34 C42 C63 C59 103.5(7) . . . . ?
C34 C42 C63 C66 -19.6(8) . . . . ?
C35 C32 C37 C26 -0.7(7) . . . . ?
C35 C32 C60 F8 121.4(7) . . . . ?
C35 C32 C60 F10 -124.8(7) . . . . ?
C35 C32 C60 F12 -4.0(10) . . . . ?
C35 C45 C68 F15 120.8(10) . . . . ?
C35 C45 C68 F16 -121.2(8) . . . . ?
C35 C45 C68 F17 -3.7(11) . . . . ?
C36 C10 C19 C28 1.0(7) . . . . ?
C36 C10 C19 B1 176.4(4) . . . . ?
C37 C26 B1 C2 75.2(5) . . . . ?
C37 C26 B1 C19 -44.6(5) . . . . ?
C37 C26 B1 C22 -162.4(4) . . . . ?
C37 C32 C35 C45 1.9(8) . . . . ?
C37 C32 C60 F8 -58.6(8) . . . . ?
C37 C32 C60 F10 55.2(8) . . . . ?
C37 C32 C60 F12 176.0(7) . . . . ?
C39 C24 C69 C72 71.3(8) . . . . ?
C39 C24 C69 C75 -52.7(10) . . . . ?
C39 C49 C53 C23 0.5(10) . . . . ?
C41 C30 C62 F22 -132.8(8) . . . . ?
C41 C30 C62 F23 11.7(11) . . . . ?
C41 C30 C62 F24 123.5(7) . . . . ?
C41 C30 C62 F25 -81.8(13) . . . . ?
C41 C36 C61 F1 116.8(7) . . . . ?
C41 C36 C61 F9 2.0(8) . . . . ?
C41 C36 C61 F11 -118.1(8) . . . . ?
C42 C34 C44 C25 -1.4(10) . . . . ?
C44 C34 C42 C9 -0.4(9) . . . . ?
C44 C34 C42 C63 176.6(6) . . . . ?
C45 C11 C26 C37 2.7(7) . . . . ?
C45 C11 C26 B1 177.8(4) . . . . ?
C46 C23 C53 C49 -175.8(6) . . . . ?
C47 C2 C14 C56 1.3(8) . . . . ?
C47 C2 B1 C19 -157.2(4) . . . . ?
C47 C2 B1 C22 -41.4(6) . . . . ?
C47 C2 B1 C26 81.9(5) . . . . ?
C47 C52 C54 C56 -1.4(9) . . . . ?
C47 C52 C70 F14 -176.9(8) . . . . ?
C47 C52 C70 F19 -52.3(12) . . . . ?
C47 C52 C70 F21 66.2(12) . . . . ?
C50 C17 C18 C33 179.7(5) . . . . ?
C50 C17 C21 C22 178.4(4) . . . . ?
C51 C5 C9 N1 -3.2(7) . . . . ?
C51 C5 C9 C42 178.6(5) . . . . ?
C51 C5 C25 C44 179.5(5) . . . . ?
C52 C54 C56 C14 0.0(10) . . . . ?
C52 C54 C56 C74 177.8(7) . . . . ?
C53 C23 C46 C71 100.7(7) . . . . ?
C53 C23 C46 C73 -23.2(8) . . . . ?
C54 C52 C70 F14 3.1(12) . . . . ?
C54 C52 C70 F19 127.8(11) . . . . ?
C54 C52 C70 F21 -113.7(11) . . . . ?
C54 C56 C74 F13 130.1(8) . . . . ?
C54 C56 C74 F18 -122.3(8) . . . . ?
C54 C56 C74 F20 -27.9(16) . . . . ?
C54 C56 C74 F26 26.1(14) . . . . ?
B1 C2 C14 C56 174.3(5) . . . . ?
B1 C2 C47 C52 -175.8(5) . . . . ?
B1 C19 C28 C30 -176.7(5) . . . . ?
B1 C22 C31 C33 -174.5(5) . . . . ?
B1 C26 C37 C32 -176.9(4) . . . . ?
C60 C32 C35 C45 -178.0(5) . . . . ?
C60 C32 C37 C26 179.3(5) . . . . ?
C61 C36 C41 C30 -178.6(5) . . . . ?
C62 C30 C41 C36 178.0(6) . . . . ?
C69 C24 C39 C49 178.7(6) . . . . ?
C70 C52 C54 C56 178.6(6) . . . . ?
C77 C79 C80 C76 -170(3) . . . . ?
C78 C77 C79 C80 -177(4) . . . . ?
C79 C77 C78 C81 -173(3) . . . . ?
